data_7206255
loop_
_publ_author_name
'Niu, Yun-Yin'
'Wang, Ling-Fang'
'Lv, Xiao-Rui'
'Du, Hai-Juan'
'Qiao, Yong-Zhen'
'Wang, Hong-Mei'
'Song, Li-Sha'
'Wu, Ben-Lai'
'Hou, Hong-Wei'
'Ng, Seik Weng'

_publ_section_title
;
 Construction and isomeric transformation of polyoxometalates directed
 by 1,\w-bis(pyridinium)alkane templates
;
_journal_issue 16
_journal_name_full CrystEngComm
_journal_page_first 5071
_journal_paper_doi 10.1039/c1ce05245d
_journal_volume 13
_journal_year 2011
_chemical_formula_sum 'C26 H32 Mo8 N4 O26'
_chemical_formula_weight 1584.08
_chemical_name_systematic
;
?
;
_space_group_IT_number 14
_symmetry_cell_setting monoclinic
_symmetry_space_group_name_Hall '-P 2yn'
_symmetry_space_group_name_H-M 'P 1 21/n 1'
_atom_sites_solution_hydrogens geom
_atom_sites_solution_primary direct
_atom_sites_solution_secondary difmap
_audit_creation_method SHELXL-97
_cell_angle_alpha 90.00
_cell_angle_beta 100.6330(10)
_cell_angle_gamma 90.00
_cell_formula_units_Z 2
_cell_length_a 10.2659(4)
_cell_length_b 20.0891(8)
_cell_length_c 10.3753(4)
_cell_measurement_temperature 293(2)
_cell_volume 2102.99(14)
_computing_structure_refinement 'SHELXL-97 (Sheldrick, 1997)'
_computing_structure_solution 'SHELXS-97 (Sheldrick, 1990)'
_diffrn_ambient_temperature 293(2)
_diffrn_measured_fraction_theta_full 0.993
_diffrn_measured_fraction_theta_max 0.993
_diffrn_radiation_monochromator graphite
_diffrn_radiation_source 'fine-focus sealed tube'
_diffrn_radiation_type MoK\a
_diffrn_radiation_wavelength 0.71073
_diffrn_reflns_av_R_equivalents 0.0211
_diffrn_reflns_av_sigmaI/netI 0.0247
_diffrn_reflns_limit_h_max 12
_diffrn_reflns_limit_h_min -13
_diffrn_reflns_limit_k_max 26
_diffrn_reflns_limit_k_min -24
_diffrn_reflns_limit_l_max 13
_diffrn_reflns_limit_l_min -13
_diffrn_reflns_number 13326
_diffrn_reflns_theta_full 27.50
_diffrn_reflns_theta_max 27.50
_diffrn_reflns_theta_min 2.24
_exptl_absorpt_coefficient_mu 2.401
_exptl_crystal_colour green
_exptl_crystal_density_diffrn 2.502
_exptl_crystal_density_method 'not measured'
_exptl_crystal_description prism
_exptl_crystal_F_000 1520
_exptl_crystal_size_max 0.24
_exptl_crystal_size_mid 0.20
_exptl_crystal_size_min 0.18
_refine_diff_density_max 1.556
_refine_diff_density_min -1.630
_refine_diff_density_rms 0.116
_refine_ls_extinction_method none
_refine_ls_goodness_of_fit_ref 1.041
_refine_ls_hydrogen_treatment constr
_refine_ls_matrix_type full
_refine_ls_number_parameters 289
_refine_ls_number_reflns 4802
_refine_ls_number_restraints 0
_refine_ls_restrained_S_all 1.041
_refine_ls_R_factor_all 0.0296
_refine_ls_R_factor_gt 0.0254
_refine_ls_shift/su_max 0.002
_refine_ls_shift/su_mean 0.000
_refine_ls_structure_factor_coef Fsqd
_refine_ls_weighting_details 'calc w=1/[\s^2^(Fo^2^)+(0.0329P)^2^+1.8537P] where P=(Fo^2^+2Fc^2^)/3'
_refine_ls_weighting_scheme calc
_refine_ls_wR_factor_gt 0.0626
_refine_ls_wR_factor_ref 0.0646
_reflns_number_gt 4301
_reflns_number_total 4802
_reflns_threshold_expression >2sigma(I)
_cod_data_source_file c1ce05245d.txt
_cod_data_source_block 1
_cod_original_sg_symbol_H-M P2(1)/n
_cod_database_code 7206255

loop_
_symmetry_equiv_pos_as_xyz
'x, y, z'
'-x+1/2, y+1/2, -z+1/2'
'-x, -y, -z'
'x-1/2, -y-1/2, z-1/2'

loop_
_atom_site_label
_atom_site_type_symbol
_atom_site_fract_x
_atom_site_fract_y
_atom_site_fract_z
_atom_site_U_iso_or_equiv
_atom_site_adp_type
_atom_site_occupancy
_atom_site_symmetry_multiplicity
_atom_site_calc_flag
_atom_site_refinement_flags
_atom_site_disorder_assembly
_atom_site_disorder_group
Mo1 Mo 0.32437(2) 0.522017(12) 0.49571(2) 0.02140(7) Uani 1 1 d . . .
Mo2 Mo 0.41655(3) 0.342656(13) 0.43979(3) 0.02722(7) Uani 1 1 d . . .
Mo3 Mo 0.40984(3) 0.446748(14) 0.18626(3) 0.02727(7) Uani 1 1 d . . .
Mo4 Mo 0.50850(3) 0.605712(14) 0.24275(3) 0.02889(8) Uani 1 1 d . . .
O1 O 0.3473(3) 0.43839(11) 0.5513(2) 0.0379(6) Uani 1 1 d . . .
O2 O 0.3241(2) 0.39164(11) 0.2943(2) 0.0290(5) Uani 1 1 d . . .
O3 O 0.5099(3) 0.28844(13) 0.3712(3) 0.0456(6) Uani 1 1 d . . .
O4 O 0.5268(2) 0.34743(11) 0.6098(2) 0.0303(5) Uani 1 1 d . . .
O5 O 0.2891(3) 0.29609(13) 0.4738(3) 0.0477(7) Uani 1 1 d . . .
O6 O 0.3519(3) 0.52879(11) 0.3318(2) 0.0363(5) Uani 1 1 d . . .
O7 O 0.1660(2) 0.54540(15) 0.4995(3) 0.0468(7) Uani 1 1 d . . .
O8 O 0.4381(3) 0.57321(12) 0.6024(2) 0.0414(6) Uani 1 1 d . . .
O9 O 0.5360(2) 0.51816(11) 0.1907(2) 0.0302(5) Uani 1 1 d . . .
O10 O 0.2790(3) 0.47104(13) 0.0709(2) 0.0422(6) Uani 1 1 d . . .
O11 O 0.4899(3) 0.38894(13) 0.1120(3) 0.0450(6) Uani 1 1 d . . .
O12 O 0.3801(3) 0.63362(14) 0.1296(2) 0.0436(6) Uani 1 1 d . . .
O13 O 0.6453(3) 0.64552(13) 0.2100(2) 0.0411(6) Uani 1 1 d . . .
N1 N -0.0926(3) 0.45265(14) 0.2214(3) 0.0313(6) Uani 1 1 d . . .
N2 N 0.0232(3) 0.66874(13) 0.2692(3) 0.0317(6) Uani 1 1 d . . .
C1 C -0.2022(4) 0.42141(19) 0.1662(4) 0.0406(8) Uani 1 1 d . . .
H1 H -0.2795 0.4456 0.1382 0.049 Uiso 1 1 calc R . .
C2 C -0.2029(4) 0.3540(2) 0.1500(4) 0.0498(10) Uani 1 1 d . . .
H2 H -0.2802 0.3324 0.1107 0.060 Uiso 1 1 calc R . .
C3 C -0.0893(4) 0.31804(19) 0.1916(4) 0.0453(9) Uani 1 1 d . . .
H3 H -0.0890 0.2720 0.1816 0.054 Uiso 1 1 calc R . .
C4 C 0.0230(4) 0.3508(2) 0.2476(5) 0.0554(11) Uani 1 1 d . . .
H4 H 0.1013 0.3274 0.2756 0.066 Uiso 1 1 calc R . .
C5 C 0.0198(4) 0.4183(2) 0.2625(4) 0.0505(10) Uani 1 1 d . . .
H5 H 0.0961 0.4407 0.3016 0.061 Uiso 1 1 calc R . .
C6 C -0.0919(4) 0.52572(17) 0.2401(4) 0.0380(8) Uani 1 1 d . . .
H6A H -0.0539 0.5362 0.3304 0.046 Uiso 1 1 calc R . .
H6B H -0.1823 0.5422 0.2223 0.046 Uiso 1 1 calc R . .
C7 C -0.0130(4) 0.55976(16) 0.1504(3) 0.0364(8) Uani 1 1 d . . .
H7A H -0.0382 0.5416 0.0627 0.044 Uiso 1 1 calc R . .
H7B H 0.0804 0.5505 0.1804 0.044 Uiso 1 1 calc R . .
C8 C -0.0343(4) 0.63485(18) 0.1452(3) 0.0430(9) Uani 1 1 d . . .
H8A H 0.0051 0.6532 0.0748 0.052 Uiso 1 1 calc R . .
H8B H -0.1287 0.6439 0.1250 0.052 Uiso 1 1 calc R . .
C9 C -0.0548(4) 0.68991(18) 0.3501(4) 0.0377(8) Uani 1 1 d . . .
H9 H -0.1446 0.6794 0.3327 0.045 Uiso 1 1 calc R . .
C10 C -0.0044(4) 0.7269(2) 0.4584(4) 0.0465(9) Uani 1 1 d . . .
H10 H -0.0596 0.7417 0.5140 0.056 Uiso 1 1 calc R . .
C11 C 0.1277(4) 0.7418(2) 0.4844(4) 0.0508(10) Uani 1 1 d . . .
H11 H 0.1628 0.7676 0.5570 0.061 Uiso 1 1 calc R . .
C12 C 0.2087(4) 0.7182(2) 0.4014(4) 0.0504(10) Uani 1 1 d . . .
H12 H 0.2993 0.7269 0.4190 0.060 Uiso 1 1 calc R . .
C13 C 0.1541(4) 0.68221(19) 0.2939(4) 0.0418(8) Uani 1 1 d . . .
H13 H 0.2075 0.6667 0.2370 0.050 Uiso 1 1 calc R . .

loop_
_atom_site_aniso_label
_atom_site_aniso_U_11
_atom_site_aniso_U_22
_atom_site_aniso_U_33
_atom_site_aniso_U_23
_atom_site_aniso_U_13
_atom_site_aniso_U_12
Mo1 0.01753(13) 0.02332(13) 0.02277(13) -0.00025(9) 0.00221(9) 0.00027(9)
Mo2 0.02843(15) 0.02364(14) 0.02775(14) 0.00017(10) 0.00038(11) -0.00422(10)
Mo3 0.02719(15) 0.02971(15) 0.02428(13) -0.00123(10) 0.00306(11) -0.00381(11)
Mo4 0.02447(15) 0.03245(15) 0.02927(14) -0.00391(11) 0.00372(11) 0.00187(11)
O1 0.0546(16) 0.0283(12) 0.0332(12) 0.0036(10) 0.0143(11) 0.0022(11)
O2 0.0259(11) 0.0307(11) 0.0289(11) 0.0005(9) 0.0011(9) -0.0031(9)
O3 0.0512(16) 0.0378(14) 0.0442(14) -0.0093(11) -0.0007(12) 0.0099(12)
O4 0.0311(12) 0.0296(11) 0.0285(11) 0.0019(9) 0.0010(9) 0.0027(9)
O5 0.0412(15) 0.0429(15) 0.0551(16) 0.0148(12) -0.0010(12) -0.0151(12)
O6 0.0515(16) 0.0316(12) 0.0258(11) 0.0011(9) 0.0075(11) 0.0051(11)
O7 0.0279(14) 0.0595(17) 0.0551(17) 0.0059(13) 0.0132(12) 0.0125(12)
O8 0.0467(16) 0.0416(14) 0.0326(12) 0.0025(11) -0.0013(11) -0.0199(12)
O9 0.0307(12) 0.0338(12) 0.0270(11) 0.0006(9) 0.0076(9) -0.0032(10)
O10 0.0391(15) 0.0487(15) 0.0343(13) 0.0046(11) -0.0050(11) -0.0045(12)
O11 0.0488(16) 0.0426(14) 0.0476(15) -0.0075(12) 0.0194(13) -0.0016(12)
O12 0.0370(14) 0.0609(17) 0.0312(13) -0.0004(12) 0.0018(11) 0.0092(13)
O13 0.0375(14) 0.0424(14) 0.0439(14) 0.0030(11) 0.0085(11) -0.0021(11)
N1 0.0283(14) 0.0294(14) 0.0350(14) -0.0028(11) 0.0025(11) -0.0009(11)
N2 0.0350(15) 0.0251(13) 0.0344(14) 0.0022(11) 0.0044(12) 0.0018(11)
C1 0.0255(18) 0.042(2) 0.050(2) 0.0053(17) -0.0039(15) -0.0021(15)
C2 0.045(2) 0.040(2) 0.054(2) 0.0030(18) -0.0174(18) -0.0115(17)
C3 0.056(2) 0.0310(19) 0.046(2) -0.0004(16) 0.0005(18) -0.0011(17)
C4 0.034(2) 0.039(2) 0.087(3) 0.003(2) -0.004(2) 0.0065(17)
C5 0.031(2) 0.040(2) 0.072(3) -0.0040(19) -0.0126(18) -0.0021(16)
C6 0.041(2) 0.0307(17) 0.0428(19) -0.0070(15) 0.0103(16) 0.0033(15)
C7 0.041(2) 0.0305(17) 0.0387(18) -0.0076(14) 0.0101(15) 0.0000(15)
C8 0.057(2) 0.0365(19) 0.0333(18) 0.0020(15) 0.0017(17) 0.0016(17)
C9 0.0285(18) 0.042(2) 0.0439(19) 0.0010(16) 0.0095(15) 0.0015(15)
C10 0.043(2) 0.052(2) 0.046(2) -0.0087(18) 0.0116(17) 0.0058(18)
C11 0.046(2) 0.050(2) 0.052(2) -0.0146(19) -0.0024(18) -0.0041(19)
C12 0.0246(19) 0.051(2) 0.073(3) -0.006(2) 0.0012(18) 0.0007(17)
C13 0.0306(19) 0.041(2) 0.056(2) -0.0017(17) 0.0155(16) 0.0060(15)

loop_
_atom_type_symbol
_atom_type_description
_atom_type_scat_dispersion_real
_atom_type_scat_dispersion_imag
_atom_type_scat_source
C C 0.0033 0.0016 'International Tables Vol C Tables 4.2.6.8 and 6.1.1.4'
H H 0.0000 0.0000 'International Tables Vol C Tables 4.2.6.8 and 6.1.1.4'
N N 0.0061 0.0033 'International Tables Vol C Tables 4.2.6.8 and 6.1.1.4'
O O 0.0106 0.0060 'International Tables Vol C Tables 4.2.6.8 and 6.1.1.4'
Mo Mo -1.6832 0.6857 'International Tables Vol C Tables 4.2.6.8 and 6.1.1.4'

loop_
_geom_angle_atom_site_label_1
_geom_angle_atom_site_label_2
_geom_angle_atom_site_label_3
_geom_angle
_geom_angle_site_symmetry_1
_geom_angle_site_symmetry_3
_geom_angle_publ_flag
O7 Mo1 O8 110.26(14) . . ?
O7 Mo1 O1 108.87(13) . . ?
O8 Mo1 O1 108.19(12) . . ?
O7 Mo1 O6 108.78(12) . . ?
O8 Mo1 O6 110.39(11) . . ?
O1 Mo1 O6 110.33(10) . . ?
O5 Mo2 O3 104.53(14) . . ?
O5 Mo2 O2 99.15(11) . . ?
O3 Mo2 O2 103.73(11) . . ?
O5 Mo2 O4 100.56(11) . . ?
O3 Mo2 O4 97.79(11) . . ?
O2 Mo2 O4 145.98(9) . . ?
O5 Mo2 O8 167.39(12) . 3_666 ?
O3 Mo2 O8 87.48(12) . 3_666 ?
O2 Mo2 O8 73.81(9) . 3_666 ?
O4 Mo2 O8 81.24(9) . 3_666 ?
O5 Mo2 O1 91.88(12) . . ?
O3 Mo2 O1 162.30(11) . . ?
O2 Mo2 O1 79.66(9) . . ?
O4 Mo2 O1 72.26(9) . . ?
O8 Mo2 O1 76.70(9) 3_666 . ?
O11 Mo3 O10 105.33(14) . . ?
O11 Mo3 O2 100.69(11) . . ?
O10 Mo3 O2 100.99(11) . . ?
O11 Mo3 O9 98.12(11) . . ?
O10 Mo3 O9 104.10(11) . . ?
O2 Mo3 O9 143.21(9) . . ?
O11 Mo3 O6 164.57(12) . . ?
O10 Mo3 O6 89.45(11) . . ?
O2 Mo3 O6 80.36(9) . . ?
O9 Mo3 O6 73.47(9) . . ?
O11 Mo3 O8 90.70(12) . 3_666 ?
O10 Mo3 O8 163.27(11) . 3_666 ?
O2 Mo3 O8 70.69(8) . 3_666 ?
O9 Mo3 O8 77.78(8) . 3_666 ?
O6 Mo3 O8 75.02(8) . 3_666 ?
O12 Mo4 O13 105.76(13) . . ?
O12 Mo4 O9 104.51(12) . . ?
O13 Mo4 O9 102.07(11) . . ?
O12 Mo4 O4 98.97(11) . 3_666 ?
O13 Mo4 O4 102.47(11) . 3_666 ?
O9 Mo4 O4 139.67(9) . 3_666 ?
Mo1 O1 Mo2 129.01(11) . . ?
Mo3 O2 Mo2 123.42(12) . . ?
Mo4 O4 Mo2 127.07(12) 3_666 . ?
Mo1 O6 Mo3 130.88(12) . . ?
Mo1 O8 Mo2 131.78(12) . 3_666 ?
Mo1 O8 Mo3 133.66(12) . 3_666 ?
Mo2 O8 Mo3 87.88(8) 3_666 3_666 ?
Mo4 O9 Mo3 124.62(12) . . ?
C1 N1 C5 120.3(3) . . ?
C1 N1 C6 120.7(3) . . ?
C5 N1 C6 119.0(3) . . ?
C9 N2 C13 120.7(3) . . ?
C9 N2 C8 120.3(3) . . ?
C13 N2 C8 118.8(3) . . ?
N1 C1 C2 120.6(4) . . ?
C3 C2 C1 119.9(4) . . ?
C4 C3 C2 118.9(4) . . ?
C5 C4 C3 119.5(4) . . ?
N1 C5 C4 120.8(4) . . ?
N1 C6 C7 111.1(3) . . ?
C6 C7 C8 112.4(3) . . ?
N2 C8 C7 113.1(3) . . ?
N2 C9 C10 120.7(3) . . ?
C11 C10 C9 119.6(4) . . ?
C10 C11 C12 119.3(4) . . ?
C13 C12 C11 119.1(4) . . ?
N2 C13 C12 120.6(3) . . ?

loop_
_geom_bond_atom_site_label_1
_geom_bond_atom_site_label_2
_geom_bond_distance
_geom_bond_site_symmetry_2
_geom_bond_publ_flag
Mo1 O7 1.700(2) . ?
Mo1 O8 1.780(2) . ?
Mo1 O1 1.778(2) . ?
Mo1 O6 1.780(2) . ?
Mo2 O5 1.698(2) . ?
Mo2 O3 1.692(3) . ?
Mo2 O2 1.903(2) . ?
Mo2 O4 1.914(2) . ?
Mo2 O8 2.349(2) 3_666 ?
Mo2 O1 2.418(2) . ?
Mo3 O11 1.688(2) . ?
Mo3 O10 1.697(2) . ?
Mo3 O2 1.903(2) . ?
Mo3 O9 1.928(2) . ?
Mo3 O6 2.384(2) . ?
Mo3 O8 2.479(2) 3_666 ?
Mo4 O12 1.691(2) . ?
Mo4 O13 1.704(2) . ?
Mo4 O9 1.877(2) . ?
Mo4 O4 1.887(2) 3_666 ?
O4 Mo4 1.887(2) 3_666 ?
O8 Mo2 2.349(2) 3_666 ?
O8 Mo3 2.479(2) 3_666 ?
N1 C1 1.323(4) . ?
N1 C5 1.344(5) . ?
N1 C6 1.480(4) . ?
N2 C9 1.333(4) . ?
N2 C13 1.347(5) . ?
N2 C8 1.479(4) . ?
C1 C2 1.365(5) . ?
C2 C3 1.372(6) . ?
C3 C4 1.361(6) . ?
C4 C5 1.365(6) . ?
C6 C7 1.506(5) . ?
C7 C8 1.524(5) . ?
C9 C10 1.366(5) . ?
C10 C11 1.366(6) . ?
C11 C12 1.387(6) . ?
C12 C13 1.361(6) . ?
